data_7204635
loop_
_publ_author_name
'Zou, Lei'
'Xu, Wei'
'Jia, Chunyang'
'Zhang, Deqing'
'Wang, Quanrui'
'Zhu, Daoben'

_publ_section_title
;
 Cation radical salts of ethylenedisulfanyl-bridged dimeric
 ethylenedithiotetrathiafulvalene with
 2,3,5,6-tetrafluoro-7,7,8,8-tetracyanoquinodimethane (TCNQF4), PF6?,
 AsF6?and BF4?: synthesis, structure and conducting properties
;
_journal_issue 7
_journal_name_full 'Journal of Materials Chemistry'
_journal_page_first 1646
_journal_paper_doi 10.1039/b303102k
_journal_volume 13
_journal_year 2003
_chemical_formula_sum 'C18 H14 S14'
_chemical_formula_weight 679.13
_space_group_IT_number 2
_symmetry_cell_setting triclinic
_symmetry_space_group_name_Hall '-P 1'
_symmetry_space_group_name_H-M 'P -1'
_atom_sites_solution_hydrogens geom
_atom_sites_solution_primary direct
_atom_sites_solution_secondary difmap
_audit_creation_method SHELXL-97
_cell_angle_alpha 86.23(3)
_cell_angle_beta 88.20(3)
_cell_angle_gamma 68.40(3)
_cell_formula_units_Z 1
_cell_length_a 5.3620(11)
_cell_length_b 6.1450(12)
_cell_length_c 20.668(4)
_cell_measurement_temperature 123(2)
_cell_volume 631.8(3)
_computing_cell_refinement 'RAPID AUTO (Riogaku, 2001)'
_computing_data_collection 'RAPID AUTO (Riogaku, 2001)'
_computing_data_reduction 'RAPID AUTO (Riogaku, 2001)'
_computing_molecular_graphics 'SHELXTL (Siemens, 1994)'
_computing_publication_material 'SHELXTL (Siemens, 1994)'
_computing_structure_refinement 'SHELXL-97 (Sheldrick, 1997)'
_computing_structure_solution 'SHELXS-97 (Sheldrick, 1990)'
_diffrn_ambient_temperature 123(2)
_diffrn_measured_fraction_theta_full 0.981
_diffrn_measured_fraction_theta_max 0.981
_diffrn_measurement_device_type 'Rigaku R-AXIS RAPID IP'
_diffrn_measurement_method Oscillation
_diffrn_radiation_monochromator graphite
_diffrn_radiation_source 'rotating anode'
_diffrn_radiation_type MoK\a
_diffrn_radiation_wavelength 0.71073
_diffrn_reflns_av_R_equivalents 0.0510
_diffrn_reflns_av_sigmaI/netI 0.0662
_diffrn_reflns_limit_h_max 6
_diffrn_reflns_limit_h_min -6
_diffrn_reflns_limit_k_max 7
_diffrn_reflns_limit_k_min -7
_diffrn_reflns_limit_l_max 26
_diffrn_reflns_limit_l_min -26
_diffrn_reflns_number 4415
_diffrn_reflns_theta_full 27.48
_diffrn_reflns_theta_max 27.48
_diffrn_reflns_theta_min 2.96
_exptl_absorpt_coefficient_mu 1.213
_exptl_absorpt_correction_T_max 1.4322
_exptl_absorpt_correction_T_min 0.7480
_exptl_absorpt_correction_type T.Higashi
_exptl_crystal_colour orange
_exptl_crystal_density_diffrn 1.785
_exptl_crystal_density_method 'not measured'
_exptl_crystal_description plate
_exptl_crystal_F_000 346
_exptl_crystal_size_max 0.5
_exptl_crystal_size_mid 0.3
_exptl_crystal_size_min 0.05
_refine_diff_density_max 0.552
_refine_diff_density_min -0.789
_refine_diff_density_rms 0.186
_refine_ls_extinction_method none
_refine_ls_goodness_of_fit_ref 0.929
_refine_ls_hydrogen_treatment mixed
_refine_ls_matrix_type full
_refine_ls_number_parameters 145
_refine_ls_number_reflns 2831
_refine_ls_number_restraints 0
_refine_ls_restrained_S_all 0.929
_refine_ls_R_factor_all 0.0588
_refine_ls_R_factor_gt 0.0452
_refine_ls_shift/su_max 0.000
_refine_ls_shift/su_mean 0.000
_refine_ls_structure_factor_coef Fsqd
_refine_ls_weighting_details 'calc w=1/[\s^2^(Fo^2^)+(0.0691P)^2^+0.0000P] where P=(Fo^2^+2Fc^2^)/3'
_refine_ls_weighting_scheme calc
_refine_ls_wR_factor_gt 0.1055
_refine_ls_wR_factor_ref 0.1090
_reflns_number_gt 2114
_reflns_number_total 2831
_reflns_threshold_expression >2sigma(I)
_cod_data_source_file b303102k.txt
_cod_data_source_block 1
_cod_original_cell_volume 631.8(2)
_cod_original_sg_symbol_H-M P-1
_cod_database_code 7204635

loop_
_symmetry_equiv_pos_as_xyz
'x, y, z'
'-x, -y, -z'

loop_
_atom_site_label
_atom_site_type_symbol
_atom_site_fract_x
_atom_site_fract_y
_atom_site_fract_z
_atom_site_U_iso_or_equiv
_atom_site_adp_type
_atom_site_occupancy
_atom_site_symmetry_multiplicity
_atom_site_calc_flag
_atom_site_refinement_flags
_atom_site_disorder_assembly
_atom_site_disorder_group
S1 S 0.72313(16) 0.65855(14) 0.43154(4) 0.0242(2) Uani 1 1 d . . .
S2 S 0.33977(15) 0.63945(12) 0.32993(4) 0.02165(19) Uani 1 1 d . . .
S3 S -0.01565(16) 1.13497(13) 0.34332(4) 0.0241(2) Uani 1 1 d . . .
S4 S -0.39995(17) 1.10569(13) 0.23310(4) 0.0278(2) Uani 1 1 d . . .
S5 S -0.06995(16) 0.60929(12) 0.21627(4) 0.02223(19) Uani 1 1 d . . .
S6 S -0.29978(16) 0.61798(14) 0.08393(4) 0.0279(2) Uani 1 1 d . . .
S7 S -0.65064(19) 1.17997(13) 0.10297(4) 0.0305(2) Uani 1 1 d . . .
C1 C 0.6234(6) 0.4443(5) 0.47960(14) 0.0227(7) Uani 1 1 d . . .
H1A H 0.5894 0.3402 0.4507 0.027 Uiso 1 1 calc R . .
H1B H 0.7702 0.3503 0.5077 0.027 Uiso 1 1 calc R . .
C2 C 0.4316(6) 0.8005(5) 0.38624(13) 0.0192(6) Uani 1 1 d . . .
C3 C 0.2677(7) 1.0222(5) 0.39176(14) 0.0240(7) Uani 1 1 d . . .
H3A H 0.3043 1.1151 0.4210 0.029 Uiso 1 1 calc R . .
C4 C 0.0516(6) 0.8741(5) 0.30335(13) 0.0180(6) Uani 1 1 d . . .
C5 C -0.1130(6) 0.8633(5) 0.25666(14) 0.0200(6) Uani 1 1 d . . .
C6 C -0.4246(6) 0.9935(5) 0.15850(13) 0.0207(6) Uani 1 1 d . . .
C7 C -0.2761(6) 0.7675(5) 0.15097(13) 0.0172(6) Uani 1 1 d . . .
C8 C -0.6544(7) 0.7484(6) 0.0697(2) 0.0431(10) Uani 1 1 d . . .
H8A H -0.6850 0.7027 0.0275 0.052 Uiso 1 1 calc R . .
H8B H -0.7396 0.6742 0.1014 0.052 Uiso 1 1 calc R . .
C9 C -0.7962(8) 0.9923(6) 0.0710(3) 0.0616(15) Uani 1 1 d . . .
H9A H -0.9611 1.0143 0.0950 0.074 Uiso 1 1 calc R . .
H9B H -0.8470 1.0502 0.0266 0.074 Uiso 1 1 calc R . .

loop_
_atom_site_aniso_label
_atom_site_aniso_U_11
_atom_site_aniso_U_22
_atom_site_aniso_U_33
_atom_site_aniso_U_23
_atom_site_aniso_U_13
_atom_site_aniso_U_12
S1 0.0171(4) 0.0349(4) 0.0220(4) 0.0020(3) -0.0047(3) -0.0116(3)
S2 0.0176(4) 0.0225(4) 0.0212(4) -0.0035(3) -0.0049(3) -0.0024(3)
S3 0.0249(5) 0.0224(4) 0.0207(4) -0.0047(3) -0.0041(3) -0.0027(3)
S4 0.0258(5) 0.0246(4) 0.0224(4) -0.0079(3) -0.0094(3) 0.0051(3)
S5 0.0228(4) 0.0181(4) 0.0225(4) -0.0001(3) -0.0082(3) -0.0032(3)
S6 0.0203(4) 0.0269(4) 0.0308(4) -0.0132(3) -0.0087(3) 0.0005(3)
S7 0.0396(5) 0.0162(4) 0.0324(5) 0.0016(3) -0.0215(4) -0.0052(3)
C1 0.0199(17) 0.0282(15) 0.0190(14) 0.0012(12) -0.0032(12) -0.0079(13)
C2 0.0171(16) 0.0275(15) 0.0150(13) 0.0019(11) -0.0031(11) -0.0109(13)
C3 0.0291(19) 0.0277(16) 0.0181(15) -0.0014(12) -0.0021(13) -0.0136(14)
C4 0.0166(15) 0.0199(14) 0.0154(13) 0.0007(11) -0.0007(11) -0.0043(12)
C5 0.0174(16) 0.0201(14) 0.0188(14) 0.0011(11) -0.0016(12) -0.0030(12)
C6 0.0198(16) 0.0236(14) 0.0157(14) -0.0015(12) -0.0047(12) -0.0039(12)
C7 0.0166(16) 0.0190(13) 0.0157(13) 0.0005(11) -0.0040(11) -0.0059(11)
C8 0.0199(19) 0.0312(18) 0.078(3) -0.0208(19) -0.0141(18) -0.0045(15)
C9 0.021(2) 0.0279(19) 0.137(5) -0.019(2) -0.025(2) -0.0058(16)

loop_
_atom_type_symbol
_atom_type_description
_atom_type_scat_dispersion_real
_atom_type_scat_dispersion_imag
_atom_type_scat_source
C C 0.0033 0.0016 'International Tables Vol C Tables 4.2.6.8 and 6.1.1.4'
H H 0.0000 0.0000 'International Tables Vol C Tables 4.2.6.8 and 6.1.1.4'
S S 0.1246 0.1234 'International Tables Vol C Tables 4.2.6.8 and 6.1.1.4'

loop_
_geom_angle_atom_site_label_1
_geom_angle_atom_site_label_2
_geom_angle_atom_site_label_3
_geom_angle
_geom_angle_site_symmetry_1
_geom_angle_site_symmetry_3
_geom_angle_publ_flag
C2 S1 C1 99.97(15) . . ?
C4 S2 C2 94.91(14) . . ?
C3 S3 C4 94.74(14) . . ?
C6 S4 C5 93.58(14) . . ?
C5 S5 C7 93.26(13) . . ?
C7 S6 C8 100.03(16) . . ?
C6 S7 C9 102.37(18) . . ?
C1 C1 S1 112.9(3) 2_666 . ?
C1 C1 H1A 109.0 2_666 . ?
S1 C1 H1A 109.0 . . ?
C1 C1 H1B 109.0 2_666 . ?
S1 C1 H1B 109.0 . . ?
H1A C1 H1B 107.8 . . ?
C3 C2 S1 124.9(2) . . ?
C3 C2 S2 116.7(2) . . ?
S1 C2 S2 118.46(17) . . ?
C2 C3 S3 118.8(2) . . ?
C2 C3 H3A 120.6 . . ?
S3 C3 H3A 120.6 . . ?
C5 C4 S2 124.5(2) . . ?
C5 C4 S3 120.7(2) . . ?
S2 C4 S3 114.80(17) . . ?
C4 C5 S5 124.1(2) . . ?
C4 C5 S4 121.8(2) . . ?
S5 C5 S4 114.07(18) . . ?
C7 C6 S7 125.7(2) . . ?
C7 C6 S4 117.0(2) . . ?
S7 C6 S4 117.22(17) . . ?
C6 C7 S6 123.5(2) . . ?
C6 C7 S5 117.3(2) . . ?
S6 C7 S5 118.97(16) . . ?
C9 C8 S6 122.0(3) . . ?
C9 C8 H8A 106.8 . . ?
S6 C8 H8A 106.8 . . ?
C9 C8 H8B 106.8 . . ?
S6 C8 H8B 106.8 . . ?
H8A C8 H8B 106.7 . . ?
C8 C9 S7 121.5(3) . . ?
C8 C9 H9A 107.0 . . ?
S7 C9 H9A 107.0 . . ?
C8 C9 H9B 107.0 . . ?
S7 C9 H9B 107.0 . . ?
H9A C9 H9B 106.7 . . ?

loop_
_geom_bond_atom_site_label_1
_geom_bond_atom_site_label_2
_geom_bond_distance
_geom_bond_site_symmetry_2
_geom_bond_publ_flag
S1 C2 1.750(3) . ?
S1 C1 1.822(3) . ?
S2 C4 1.754(3) . ?
S2 C2 1.767(3) . ?
S3 C3 1.738(3) . ?
S3 C4 1.764(3) . ?
S4 C6 1.758(3) . ?
S4 C5 1.757(3) . ?
S5 C5 1.755(3) . ?
S5 C7 1.766(3) . ?
S6 C7 1.745(3) . ?
S6 C8 1.796(4) . ?
S7 C6 1.729(3) . ?
S7 C9 1.781(4) . ?
C1 C1 1.507(6) 2_666 ?
C1 H1A 0.9700 . ?
C1 H1B 0.9700 . ?
C2 C3 1.332(4) . ?
C3 H3A 0.9300 . ?
C4 C5 1.349(4) . ?
C6 C7 1.339(4) . ?
C8 C9 1.411(4) . ?
C8 H8A 0.9700 . ?
C8 H8B 0.9700 . ?
C9 H9A 0.9700 . ?
C9 H9B 0.9700 . ?
